data_7038319
loop_
_publ_author_name
'Furneaux, Aliza G.'
'Piro, Nicholas A.'
'Hern\'andez S\'anchez, Ra\'ul'
'Gramigna, Kathryn M.'
'Fey, Natalie'
'Robinson, Michael J.'
'Kassel, W. Scott'
'Nataro, Chip'

_publ_section_title
;
 Spectroscopic, structural and computational analysis of
 [Re(CO)3(dippM)Br](n+) (dippM =
 1,1'-bis(diiso-propylphosphino)metallocene, M = Fe, n = 0 or 1; M = Co, n
 = 1).
;
_journal_issue 11
_journal_name_full 'Dalton transactions (Cambridge, England : 2003)'
_journal_page_first 4819
_journal_page_last 4827
_journal_paper_doi 10.1039/c5dt04721h
_journal_volume 45
_journal_year 2016
_chemical_formula_sum 'C25 H36 Br Fe O3 P2 Re'
_chemical_formula_weight 768.44
_chemical_name_systematic
; 
 ? 
;
_space_group_crystal_system monoclinic
_space_group_IT_number 15
_space_group_name_Hall '-C 2yc'
_space_group_name_H-M_alt 'C 1 2/c 1'
_symmetry_space_group_name_Hall '-C 2yc'
_symmetry_space_group_name_H-M 'C 1 2/c 1'
_atom_sites_solution_hydrogens geom
_audit_creation_method SHELXL-2014
_audit_update_record
;
2015-11-20 deposited with the CCDC.
2016-02-08 downloaded from the CCDC.
;
_cell_angle_alpha 90
_cell_angle_beta 99.5940(10)
_cell_angle_gamma 90
_cell_formula_units_Z 8
_cell_length_a 19.2513(3)
_cell_length_b 9.5130(2)
_cell_length_c 29.6151(5)
_cell_measurement_reflns_used 9373
_cell_measurement_temperature 100(2)
_cell_measurement_theta_max 35.14
_cell_measurement_theta_min 2.36
_cell_volume 5347.78(17)
_computing_cell_refinement 'Bruker SAINT'
_computing_data_collection 'Bruker APEX2'
_computing_data_reduction 'Bruker SAINT'
_computing_molecular_graphics 'Bruker SHELXTL'
_computing_publication_material 'Bruker SHELXTL'
_computing_structure_refinement 'SHELXL-2014 (Sheldrick, 2014)'
_computing_structure_solution 'SHELXS-97 (Sheldrick 2008)'
_diffrn_ambient_temperature 100(2)
_diffrn_measured_fraction_theta_full 1.000
_diffrn_measured_fraction_theta_max 1.000
_diffrn_measurement_device_type 'Bruker APEX-II CCD'
_diffrn_measurement_method '\f and \w scans'
_diffrn_radiation_type MoK\a
_diffrn_radiation_wavelength 0.71073
_diffrn_reflns_av_R_equivalents 0.0403
_diffrn_reflns_av_unetI/netI 0.0198
_diffrn_reflns_Laue_measured_fraction_full 1.000
_diffrn_reflns_Laue_measured_fraction_max 1.000
_diffrn_reflns_limit_h_max 30
_diffrn_reflns_limit_h_min -30
_diffrn_reflns_limit_k_max 15
_diffrn_reflns_limit_k_min -15
_diffrn_reflns_limit_l_max 47
_diffrn_reflns_limit_l_min -47
_diffrn_reflns_number 123464
_diffrn_reflns_point_group_measured_fraction_full 1.000
_diffrn_reflns_point_group_measured_fraction_max 1.000
_diffrn_reflns_theta_full 25.242
_diffrn_reflns_theta_max 34.969
_diffrn_reflns_theta_min 1.395
_exptl_absorpt_coefficient_mu 6.704
_exptl_absorpt_correction_T_max 0.7470
_exptl_absorpt_correction_T_min 0.5633
_exptl_absorpt_correction_type multi-scan
_exptl_absorpt_process_details SADABS
_exptl_crystal_colour yellow
_exptl_crystal_density_diffrn 1.909
_exptl_crystal_description block
_exptl_crystal_F_000 3008
_exptl_crystal_size_max 0.300
_exptl_crystal_size_mid 0.200
_exptl_crystal_size_min 0.150
_refine_diff_density_max 1.883
_refine_diff_density_min -3.135
_refine_diff_density_rms 0.138
_refine_ls_extinction_method none
_refine_ls_goodness_of_fit_ref 1.057
_refine_ls_hydrogen_treatment constr
_refine_ls_matrix_type full
_refine_ls_number_parameters 353
_refine_ls_number_reflns 11759
_refine_ls_number_restraints 174
_refine_ls_restrained_S_all 1.069
_refine_ls_R_factor_all 0.0349
_refine_ls_R_factor_gt 0.0283
_refine_ls_shift/su_max 0.003
_refine_ls_shift/su_mean 0.000
_refine_ls_structure_factor_coef Fsqd
_refine_ls_weighting_details 'w=1/[\s^2^(Fo^2^)+(0.0204P)^2^+33.1020P] where P=(Fo^2^+2Fc^2^)/3'
_refine_ls_weighting_scheme calc
_refine_ls_wR_factor_gt 0.0603
_refine_ls_wR_factor_ref 0.0627
_reflns_Friedel_coverage 0.000
_reflns_number_gt 10446
_reflns_number_total 11759
_reflns_threshold_expression 'I > 2\s(I)'
_cod_data_source_file c5dt04721h2.cif
_cod_data_source_block chip084
_cod_depositor_comments 'Adding full bibliography for 7038318--7038320.cif.'
_cod_database_code 7038319
_shelx_space_group_comment
; 
The symmetry employed for this shelxl refinement is uniquely defined 
by the following loop, which should always be used as a source of 
symmetry information in preference to the above space-group names. 
They are only intended as comments. 
;
_shelx_estimated_absorpt_t_min 0.238
_shelx_estimated_absorpt_t_max 0.433
_shelxl_version_number 2014-3

loop_
_space_group_symop_operation_xyz
'x, y, z'
'-x, y, -z+1/2'
'x+1/2, y+1/2, z'
'-x+1/2, y+1/2, -z+1/2'
'-x, -y, -z'
'x, -y, z-1/2'
'-x+1/2, -y+1/2, -z'
'x+1/2, -y+1/2, z-1/2'

loop_
_atom_site_label
_atom_site_type_symbol
_atom_site_fract_x
_atom_site_fract_y
_atom_site_fract_z
_atom_site_U_iso_or_equiv
_atom_site_adp_type
_atom_site_occupancy
_atom_site_site_symmetry_order
_atom_site_calc_flag
_atom_site_refinement_flags_posn
_atom_site_refinement_flags_adp
_atom_site_refinement_flags_occupancy
_atom_site_disorder_assembly
_atom_site_disorder_group
Re1 Re 0.23160(2) 0.85710(2) 0.14756(2) 0.01383(2) Uani 1 1 d . . . . .
Br1 Br 0.24318(2) 0.90274(3) 0.06184(2) 0.03076(6) Uani 1 1 d . . . . .
Fe1 Fe 0.20895(2) 0.44843(4) 0.06586(2) 0.01452(6) Uani 1 1 d . . . . .
P1 P 0.12607(3) 0.70485(6) 0.12110(2) 0.01372(10) Uani 1 1 d . . . . .
C1 C 0.12759(12) 0.5704(2) 0.07800(8) 0.0150(4) Uani 1 1 d . . . . .
O1 O 0.22767(13) 0.8107(3) 0.24706(8) 0.0395(6) Uani 1 1 d . . . . .
O2 O 0.34214(13) 1.0839(2) 0.18216(9) 0.0354(5) Uani 1 1 d . . . . .
C2 C 0.14171(12) 0.5922(3) 0.03226(8) 0.0166(4) Uani 1 1 d . . . . .
H2 H 0.1545 0.6789 0.0200 0.020 Uiso 1 1 calc R U . . .
C3 C 0.13331(13) 0.4621(3) 0.00867(9) 0.0201(4) Uani 1 1 d . . . . .
H3 H 0.1395 0.4468 -0.0221 0.024 Uiso 1 1 calc R U . . .
O3 O 0.13166(14) 1.1102(3) 0.14736(12) 0.0463(7) Uani 1 1 d . . . . .
C4 C 0.11403(13) 0.3584(3) 0.03880(9) 0.0220(5) Uani 1 1 d . . . . .
H4 H 0.1053 0.2619 0.0317 0.026 Uiso 1 1 calc R U . . .
C5 C 0.11015(13) 0.4245(3) 0.08155(9) 0.0193(4) Uani 1 1 d . . . . .
H5 H 0.0981 0.3797 0.1078 0.023 Uiso 1 1 calc R U . . .
C6 C 0.30066(12) 0.5191(2) 0.10494(8) 0.0137(4) Uani 1 1 d . . . . .
C7 C 0.28358(15) 0.3797(3) 0.11825(10) 0.0247(5) Uani 1 1 d . . . . .
H7 H 0.2755 0.3526 0.1478 0.030 Uiso 1 1 calc R U . . .
C8 C 0.28087(19) 0.2896(3) 0.07989(14) 0.0431(10) Uani 1 1 d . . . . .
H8 H 0.2713 0.1916 0.0794 0.052 Uiso 1 1 calc R U . . .
C9 C 0.29486(16) 0.3706(5) 0.04256(12) 0.0434(10) Uani 1 1 d . . . . .
H9 H 0.2962 0.3365 0.0126 0.052 Uiso 1 1 calc R U . . .
C10 C 0.30663(13) 0.5109(4) 0.05733(9) 0.0268(6) Uani 1 1 d . . . . .
H10 H 0.3168 0.5873 0.0388 0.032 Uiso 1 1 calc R U . . .
P2 P 0.32319(3) 0.67018(7) 0.14167(3) 0.01901(12) Uani 1 1 d D . . . .
C11 C 0.3919(2) 0.7415(4) 0.10673(17) 0.0182(8) Uani 0.612(5) 1 d D U P A 1
H11 H 0.3672 0.7474 0.0743 0.022 Uiso 0.612(5) 1 calc R U P A 1
C12 C 0.4202(2) 0.8891(5) 0.11940(18) 0.0255(9) Uani 0.612(5) 1 d D U P A 1
H12A H 0.3806 0.9540 0.1195 0.038 Uiso 0.612(5) 1 calc R U P A 1
H12B H 0.4492 0.8871 0.1499 0.038 Uiso 0.612(5) 1 calc R U P A 1
H12C H 0.4488 0.9207 0.0969 0.038 Uiso 0.612(5) 1 calc R U P A 1
C13 C 0.4536(5) 0.6399(15) 0.1066(5) 0.029(3) Uani 0.612(5) 1 d D U P A 1
H13A H 0.4354 0.5455 0.0985 0.044 Uiso 0.612(5) 1 calc R U P A 1
H13B H 0.4823 0.6715 0.0841 0.044 Uiso 0.612(5) 1 calc R U P A 1
H13C H 0.4826 0.6379 0.1371 0.044 Uiso 0.612(5) 1 calc R U P A 1
C11B C 0.4065(3) 0.7470(7) 0.1327(3) 0.0215(13) Uani 0.388(5) 1 d D U P A 2
H11B H 0.3922 0.8293 0.1122 0.026 Uiso 0.388(5) 1 calc R U P A 2
C12B C 0.4507(4) 0.8123(9) 0.1755(3) 0.0326(18) Uani 0.388(5) 1 d D U P A 2
H12D H 0.4202 0.8679 0.1920 0.049 Uiso 0.388(5) 1 calc R U P A 2
H12E H 0.4733 0.7375 0.1955 0.049 Uiso 0.388(5) 1 calc R U P A 2
H12F H 0.4870 0.8733 0.1663 0.049 Uiso 0.388(5) 1 calc R U P A 2
C13B C 0.4532(10) 0.660(2) 0.1064(8) 0.028(3) Uani 0.388(5) 1 d D U P A 2
H13D H 0.4243 0.6188 0.0792 0.043 Uiso 0.388(5) 1 calc R U P A 2
H13E H 0.4894 0.7203 0.0970 0.043 Uiso 0.388(5) 1 calc R U P A 2
H13F H 0.4758 0.5844 0.1261 0.043 Uiso 0.388(5) 1 calc R U P A 2
C14 C 0.3652(2) 0.6003(6) 0.19503(16) 0.0180(8) Uani 0.612(5) 1 d D U P A 1
H14 H 0.3258 0.5658 0.2103 0.022 Uiso 0.612(5) 1 calc R U P A 1
C15 C 0.4158(9) 0.4747(17) 0.1964(6) 0.026(3) Uani 0.612(5) 1 d D U P A 1
H15A H 0.3934 0.4000 0.1764 0.040 Uiso 0.612(5) 1 calc R U P A 1
H15B H 0.4592 0.5048 0.1860 0.040 Uiso 0.612(5) 1 calc R U P A 1
H15C H 0.4272 0.4393 0.2279 0.040 Uiso 0.612(5) 1 calc R U P A 1
C16 C 0.4006(3) 0.7161(5) 0.22640(16) 0.0275(10) Uani 0.612(5) 1 d D U P A 1
H16A H 0.3685 0.7965 0.2256 0.041 Uiso 0.612(5) 1 calc R U P A 1
H16B H 0.4120 0.6804 0.2578 0.041 Uiso 0.612(5) 1 calc R U P A 1
H16C H 0.4439 0.7459 0.2159 0.041 Uiso 0.612(5) 1 calc R U P A 1
C14B C 0.3506(4) 0.5533(9) 0.1980(2) 0.0150(12) Uani 0.388(5) 1 d D U P A 2
H14B H 0.3096 0.4897 0.1991 0.018 Uiso 0.388(5) 1 calc R U P A 2
C15B C 0.4121(12) 0.456(2) 0.1934(8) 0.019(3) Uani 0.388(5) 1 d D U P A 2
H15D H 0.4030 0.4088 0.1636 0.029 Uiso 0.388(5) 1 calc R U P A 2
H15E H 0.4556 0.5107 0.1960 0.029 Uiso 0.388(5) 1 calc R U P A 2
H15F H 0.4170 0.3850 0.2178 0.029 Uiso 0.388(5) 1 calc R U P A 2
C16B C 0.3637(4) 0.6282(8) 0.2447(2) 0.0245(14) Uani 0.388(5) 1 d D U P A 2
H16D H 0.3240 0.6904 0.2472 0.037 Uiso 0.388(5) 1 calc R U P A 2
H16E H 0.3685 0.5581 0.2693 0.037 Uiso 0.388(5) 1 calc R U P A 2
H16F H 0.4071 0.6838 0.2474 0.037 Uiso 0.388(5) 1 calc R U P A 2
C17 C 0.04589(13) 0.8073(3) 0.09625(10) 0.0217(5) Uani 1 1 d . . . . .
H17 H 0.0376 0.8774 0.1199 0.026 Uiso 1 1 calc R U . . .
C18 C -0.02038(15) 0.7168(4) 0.08595(12) 0.0316(6) Uani 1 1 d . . . . .
H18A H -0.0262 0.6636 0.1134 0.047 Uiso 1 1 calc R U . . .
H18B H -0.0615 0.7773 0.0768 0.047 Uiso 1 1 calc R U . . .
H18C H -0.0159 0.6514 0.0610 0.047 Uiso 1 1 calc R U . . .
C19 C 0.05532(17) 0.8908(4) 0.05343(11) 0.0318(6) Uani 1 1 d . . . . .
H19A H 0.0979 0.9488 0.0602 0.048 Uiso 1 1 calc R U . . .
H19B H 0.0599 0.8256 0.0285 0.048 Uiso 1 1 calc R U . . .
H19C H 0.0143 0.9515 0.0443 0.048 Uiso 1 1 calc R U . . .
C20 C 0.09418(13) 0.6043(3) 0.16709(8) 0.0177(4) Uani 1 1 d . . . . .
H20 H 0.0554 0.5418 0.1519 0.021 Uiso 1 1 calc R U . . .
C21 C 0.06247(15) 0.6994(3) 0.20016(10) 0.0261(5) Uani 1 1 d . . . . .
H21A H 0.0262 0.7595 0.1828 0.039 Uiso 1 1 calc R U . . .
H21B H 0.0414 0.6412 0.2216 0.039 Uiso 1 1 calc R U . . .
H21C H 0.0996 0.7582 0.2173 0.039 Uiso 1 1 calc R U . . .
C22 C 0.15115(15) 0.5088(3) 0.19307(9) 0.0220(5) Uani 1 1 d . . . . .
H22A H 0.1706 0.4491 0.1713 0.033 Uiso 1 1 calc R U . . .
H22B H 0.1888 0.5665 0.2101 0.033 Uiso 1 1 calc R U . . .
H22C H 0.1305 0.4496 0.2145 0.033 Uiso 1 1 calc R U . . .
C23 C 0.22769(14) 0.8251(3) 0.21026(10) 0.0247(5) Uani 1 1 d . . . . .
C24 C 0.30435(14) 0.9955(3) 0.16812(9) 0.0209(4) Uani 1 1 d . . . . .
C25 C 0.16700(15) 1.0133(3) 0.14684(11) 0.0271(6) Uani 1 1 d . . . . .

loop_
_atom_site_aniso_label
_atom_site_aniso_U_11
_atom_site_aniso_U_22
_atom_site_aniso_U_33
_atom_site_aniso_U_23
_atom_site_aniso_U_13
_atom_site_aniso_U_12
Re1 0.01185(4) 0.00915(3) 0.02032(4) -0.00013(3) 0.00219(3) 0.00040(3)
Br1 0.03822(16) 0.02831(14) 0.02696(13) -0.00008(11) 0.00898(11) -0.01418(12)
Fe1 0.01316(13) 0.01348(14) 0.01646(14) -0.00197(11) 0.00109(11) 0.00167(11)
P1 0.0097(2) 0.0124(2) 0.0190(3) -0.00027(19) 0.00232(18) 0.00148(18)
C1 0.0110(8) 0.0146(9) 0.0191(9) -0.0014(7) 0.0015(7) -0.0003(7)
O1 0.0328(12) 0.0495(15) 0.0327(12) 0.0078(11) -0.0042(9) -0.0245(11)
O2 0.0348(12) 0.0206(10) 0.0456(13) -0.0042(9) -0.0085(10) -0.0080(9)
C2 0.0134(9) 0.0183(10) 0.0172(9) 0.0012(8) 0.0000(7) 0.0008(8)
C3 0.0151(10) 0.0267(12) 0.0175(10) -0.0044(9) -0.0001(8) -0.0010(9)
O3 0.0315(12) 0.0198(10) 0.084(2) -0.0094(12) -0.0004(13) 0.0101(9)
C4 0.0181(10) 0.0214(11) 0.0267(12) -0.0073(10) 0.0046(9) -0.0056(9)
C5 0.0186(10) 0.0157(10) 0.0251(11) -0.0029(8) 0.0081(9) -0.0048(8)
C6 0.0121(8) 0.0124(9) 0.0167(9) 0.0018(7) 0.0020(7) 0.0022(7)
C7 0.0260(12) 0.0117(10) 0.0312(13) 0.0045(9) -0.0103(10) -0.0011(8)
C8 0.0348(16) 0.0204(13) 0.063(2) -0.0196(14) -0.0255(16) 0.0151(12)
C9 0.0193(12) 0.070(3) 0.0371(16) -0.0347(18) -0.0052(11) 0.0185(15)
C10 0.0120(10) 0.0521(18) 0.0166(10) -0.0013(11) 0.0034(8) 0.0031(11)
P2 0.0083(2) 0.0133(3) 0.0352(3) -0.0076(2) 0.0031(2) -0.00108(19)
C11 0.0127(16) 0.0156(16) 0.028(2) 0.0007(15) 0.0073(15) -0.0025(12)
C12 0.0190(18) 0.0186(18) 0.041(3) -0.0005(17) 0.0108(17) -0.0063(14)
C13 0.010(3) 0.028(4) 0.054(6) 0.001(3) 0.015(3) 0.003(3)
C11B 0.014(3) 0.024(3) 0.027(4) 0.004(3) 0.003(2) -0.006(2)
C12B 0.022(3) 0.034(4) 0.039(4) -0.006(3) -0.001(3) -0.014(3)
C13B 0.029(7) 0.026(6) 0.031(6) 0.002(4) 0.008(5) -0.009(4)
C14 0.0082(18) 0.023(2) 0.0210(19) 0.0012(17) -0.0031(14) -0.0002(15)
C15 0.023(4) 0.025(4) 0.028(4) -0.004(3) -0.007(3) 0.003(3)
C16 0.025(2) 0.028(2) 0.026(2) -0.0045(17) -0.0088(16) 0.0048(17)
C14B 0.009(3) 0.023(4) 0.013(2) 0.000(2) 0.0002(19) -0.003(2)
C15B 0.011(4) 0.024(6) 0.021(5) -0.001(4) -0.002(4) 0.007(4)
C16B 0.028(3) 0.029(3) 0.015(3) -0.003(2) -0.001(2) 0.007(3)
C17 0.0139(10) 0.0229(11) 0.0273(12) -0.0009(9) 0.0004(8) 0.0070(9)
C18 0.0140(11) 0.0393(17) 0.0389(16) -0.0056(13) -0.0032(10) 0.0044(11)
C19 0.0277(14) 0.0352(15) 0.0315(14) 0.0098(12) 0.0021(11) 0.0164(12)
C20 0.0141(9) 0.0196(10) 0.0204(10) -0.0014(8) 0.0060(8) -0.0024(8)
C21 0.0189(11) 0.0339(14) 0.0274(13) -0.0049(11) 0.0091(9) 0.0027(10)
C22 0.0246(12) 0.0193(11) 0.0232(11) 0.0044(9) 0.0076(9) 0.0014(9)
C23 0.0157(10) 0.0251(12) 0.0320(13) 0.0026(10) 0.0003(9) -0.0056(9)
C24 0.0241(11) 0.0141(10) 0.0230(11) 0.0006(8) 0.0000(9) -0.0002(8)
C25 0.0221(12) 0.0164(11) 0.0410(16) -0.0023(10) 0.0005(11) 0.0012(9)

loop_
_atom_type_symbol
_atom_type_description
_atom_type_scat_dispersion_real
_atom_type_scat_dispersion_imag
_atom_type_scat_source
C C 0.0033 0.0016 'International Tables Vol C Tables 4.2.6.8 and 6.1.1.4'
H H 0.0000 0.0000 'International Tables Vol C Tables 4.2.6.8 and 6.1.1.4'
O O 0.0106 0.0060 'International Tables Vol C Tables 4.2.6.8 and 6.1.1.4'
P P 0.1023 0.0942 'International Tables Vol C Tables 4.2.6.8 and 6.1.1.4'
Fe Fe 0.3463 0.8444 'International Tables Vol C Tables 4.2.6.8 and 6.1.1.4'
Br Br -0.2901 2.4595 'International Tables Vol C Tables 4.2.6.8 and 6.1.1.4'
Re Re -1.0185 7.2310 'International Tables Vol C Tables 4.2.6.8 and 6.1.1.4'

loop_
_geom_angle_atom_site_label_1
_geom_angle_atom_site_label_2
_geom_angle_atom_site_label_3
_geom_angle
C23 Re1 C25 90.21(14)
C23 Re1 C24 86.90(11)
C25 Re1 C24 84.93(12)
C23 Re1 P1 92.93(8)
C25 Re1 P1 87.39(9)
C24 Re1 P1 172.32(8)
C23 Re1 P2 95.55(9)
C25 Re1 P2 172.97(10)
C24 Re1 P2 91.35(8)
P1 Re1 P2 96.311(19)
C23 Re1 Br1 177.41(8)
C25 Re1 Br1 91.16(10)
C24 Re1 Br1 91.03(8)
P1 Re1 Br1 89.329(16)
P2 Re1 Br1 82.93(2)
C2 Fe1 C10 105.71(12)
C2 Fe1 C1 41.61(10)
C10 Fe1 C1 127.87(12)
C2 Fe1 C9 124.60(15)
C10 Fe1 C9 40.66(15)
C1 Fe1 C9 164.44(16)
C2 Fe1 C7 154.37(10)
C10 Fe1 C7 68.79(12)
C1 Fe1 C7 121.03(11)
C9 Fe1 C7 68.40(14)
C2 Fe1 C5 69.17(10)
C10 Fe1 C5 168.00(12)
C1 Fe1 C5 41.28(10)
C9 Fe1 C5 151.17(14)
C7 Fe1 C5 110.84(12)
C2 Fe1 C8 162.54(14)
C10 Fe1 C8 68.37(16)
C1 Fe1 C8 154.58(15)
C9 Fe1 C8 40.43(18)
C7 Fe1 C8 40.62(13)
C5 Fe1 C8 119.71(15)
C2 Fe1 C3 40.73(10)
C10 Fe1 C3 115.16(11)
C1 Fe1 C3 69.29(10)
C9 Fe1 C3 104.42(12)
C7 Fe1 C3 164.75(11)
C5 Fe1 C3 68.56(11)
C8 Fe1 C3 125.43(12)
C2 Fe1 C4 68.66(11)
C10 Fe1 C4 148.88(11)
C1 Fe1 C4 69.20(10)
C9 Fe1 C4 115.86(12)
C7 Fe1 C4 129.12(11)
C5 Fe1 C4 40.71(10)
C8 Fe1 C4 107.41(12)
C3 Fe1 C4 40.53(11)
C2 Fe1 C6 118.30(9)
C10 Fe1 C6 41.16(10)
C1 Fe1 C6 109.22(9)
C9 Fe1 C6 68.88(11)
C7 Fe1 C6 41.09(9)
C5 Fe1 C6 130.74(10)
C8 Fe1 C6 68.80(11)
C3 Fe1 C6 150.61(10)
C4 Fe1 C6 168.43(10)
C1 P1 C20 101.53(11)
C1 P1 C17 101.55(12)
C20 P1 C17 101.88(12)
C1 P1 Re1 121.34(8)
C20 P1 Re1 114.75(8)
C17 P1 Re1 113.20(9)
C5 C1 C2 106.9(2)
C5 C1 P1 126.86(19)
C2 C1 P1 126.08(18)
C5 C1 Fe1 69.95(14)
C2 C1 Fe1 69.11(13)
P1 C1 Fe1 129.23(12)
C3 C2 C1 108.3(2)
C3 C2 Fe1 70.37(14)
C1 C2 Fe1 69.29(13)
C3 C2 H2 125.8
C1 C2 H2 125.8
Fe1 C2 H2 126.1
C2 C3 C4 108.5(2)
C2 C3 Fe1 68.91(13)
C4 C3 Fe1 70.13(15)
C2 C3 H3 125.8
C4 C3 H3 125.8
Fe1 C3 H3 126.8
C3 C4 C5 108.0(2)
C3 C4 Fe1 69.34(14)
C5 C4 Fe1 69.21(14)
C3 C4 H4 126.0
C5 C4 H4 126.0
Fe1 C4 H4 127.0
C4 C5 C1 108.3(2)
C4 C5 Fe1 70.07(14)
C1 C5 Fe1 68.77(13)
C4 C5 H5 125.9
C1 C5 H5 125.9
Fe1 C5 H5 126.9
C10 C6 C7 106.2(2)
C10 C6 P2 125.6(2)
C7 C6 P2 127.62(19)
C10 C6 Fe1 68.36(14)
C7 C6 Fe1 68.79(14)
P2 C6 Fe1 134.02(12)
C8 C7 C6 108.5(3)
C8 C7 Fe1 69.92(16)
C6 C7 Fe1 70.12(13)
C8 C7 H7 125.7
C6 C7 H7 125.7
Fe1 C7 H7 125.8
C9 C8 C7 108.2(3)
C9 C8 Fe1 69.41(18)
C7 C8 Fe1 69.46(16)
C9 C8 H8 125.9
C7 C8 H8 125.9
Fe1 C8 H8 126.8
C8 C9 C10 108.4(3)
C8 C9 Fe1 70.16(19)
C10 C9 Fe1 69.41(16)
C8 C9 H9 125.8
C10 C9 H9 125.8
Fe1 C9 H9 126.2
C9 C10 C6 108.7(3)
C9 C10 Fe1 69.94(18)
C6 C10 Fe1 70.48(14)
C9 C10 H10 125.6
C6 C10 H10 125.6
Fe1 C10 H10 125.5
C14 P2 C6 105.36(19)
C6 P2 C11B 111.0(2)
C14 P2 C11 110.9(2)
C6 P2 C11 94.23(15)
C6 P2 C14B 93.6(2)
C11B P2 C14B 103.2(3)
C14 P2 Re1 114.81(17)
C6 P2 Re1 119.95(7)
C11B P2 Re1 111.6(2)
C11 P2 Re1 109.69(12)
C14B P2 Re1 115.0(2)
C12 C11 C13 109.5(6)
C12 C11 P2 116.0(3)
C13 C11 P2 112.3(6)
C12 C11 H11 106.1
C13 C11 H11 106.1
P2 C11 H11 106.1
C11 C12 H12A 109.5
C11 C12 H12B 109.5
H12A C12 H12B 109.5
C11 C12 H12C 109.5
H12A C12 H12C 109.5
H12B C12 H12C 109.5
C11 C13 H13A 109.5
C11 C13 H13B 109.5
H13A C13 H13B 109.5
C11 C13 H13C 109.5
H13A C13 H13C 109.5
H13B C13 H13C 109.5
C13B C11B C12B 110.3(10)
C13B C11B P2 117.6(10)
C12B C11B P2 114.9(5)
C13B C11B H11B 104.0
C12B C11B H11B 104.0
P2 C11B H11B 104.0
C11B C12B H12D 109.5
C11B C12B H12E 109.5
H12D C12B H12E 109.5
C11B C12B H12F 109.5
H12D C12B H12F 109.5
H12E C12B H12F 109.5
C11B C13B H13D 109.5
C11B C13B H13E 109.5
H13D C13B H13E 109.5
C11B C13B H13F 109.5
H13D C13B H13F 109.5
H13E C13B H13F 109.5
C16 C14 C15 109.1(8)
C16 C14 P2 111.2(4)
C15 C14 P2 120.4(7)
C16 C14 H14 104.9
C15 C14 H14 104.9
P2 C14 H14 104.9
C14 C15 H15A 109.5
C14 C15 H15B 109.5
H15A C15 H15B 109.5
C14 C15 H15C 109.5
H15A C15 H15C 109.5
H15B C15 H15C 109.5
C14 C16 H16A 109.5
C14 C16 H16B 109.5
H16A C16 H16B 109.5
C14 C16 H16C 109.5
H16A C16 H16C 109.5
H16B C16 H16C 109.5
C15B C14B C16B 110.3(10)
C15B C14B P2 111.4(10)
C16B C14B P2 118.2(5)
C15B C14B H14B 105.3
C16B C14B H14B 105.3
P2 C14B H14B 105.3
C14B C15B H15D 109.5
C14B C15B H15E 109.5
H15D C15B H15E 109.5
C14B C15B H15F 109.5
H15D C15B H15F 109.5
H15E C15B H15F 109.5
C14B C16B H16D 109.5
C14B C16B H16E 109.5
H16D C16B H16E 109.5
C14B C16B H16F 109.5
H16D C16B H16F 109.5
H16E C16B H16F 109.5
C18 C17 C19 109.7(2)
C18 C17 P1 113.1(2)
C19 C17 P1 113.08(19)
C18 C17 H17 106.9
C19 C17 H17 106.9
P1 C17 H17 106.9
C17 C18 H18A 109.5
C17 C18 H18B 109.5
H18A C18 H18B 109.5
C17 C18 H18C 109.5
H18A C18 H18C 109.5
H18B C18 H18C 109.5
C17 C19 H19A 109.5
C17 C19 H19B 109.5
H19A C19 H19B 109.5
C17 C19 H19C 109.5
H19A C19 H19C 109.5
H19B C19 H19C 109.5
C22 C20 C21 111.0(2)
C22 C20 P1 112.29(17)
C21 C20 P1 112.42(19)
C22 C20 H20 106.9
C21 C20 H20 106.9
P1 C20 H20 106.9
C20 C21 H21A 109.5
C20 C21 H21B 109.5
H21A C21 H21B 109.5
C20 C21 H21C 109.5
H21A C21 H21C 109.5
H21B C21 H21C 109.5
C20 C22 H22A 109.5
C20 C22 H22B 109.5
H22A C22 H22B 109.5
C20 C22 H22C 109.5
H22A C22 H22C 109.5
H22B C22 H22C 109.5
O1 C23 Re1 177.0(3)
O2 C24 Re1 173.1(3)
O3 C25 Re1 176.4(3)

loop_
_geom_bond_atom_site_label_1
_geom_bond_atom_site_label_2
_geom_bond_distance
Re1 C23 1.895(3)
Re1 C25 1.936(3)
Re1 C24 1.945(3)
Re1 P1 2.5117(6)
Re1 P2 2.5306(6)
Re1 Br1 2.6213(3)
Fe1 C2 2.026(2)
Fe1 C10 2.028(3)
Fe1 C1 2.029(2)
Fe1 C9 2.035(3)
Fe1 C7 2.038(3)
Fe1 C5 2.044(2)
Fe1 C8 2.045(3)
Fe1 C3 2.046(2)
Fe1 C4 2.056(3)
Fe1 C6 2.056(2)
P1 C1 1.811(2)
P1 C20 1.851(2)
P1 C17 1.870(2)
C1 C5 1.436(3)
C1 C2 1.440(3)
O1 C23 1.099(4)
O2 C24 1.144(3)
C2 C3 1.417(4)
C2 H2 0.9500
C3 C4 1.421(4)
C3 H3 0.9500
O3 C25 1.147(3)
C4 C5 1.426(4)
C4 H4 0.9500
C5 H5 0.9500
C6 C10 1.436(3)
C6 C7 1.437(3)
C6 P2 1.811(2)
C7 C8 1.417(4)
C7 H7 0.9500
C8 C9 1.410(6)
C8 H8 0.9500
C9 C10 1.411(5)
C9 H9 0.9500
C10 H10 0.9500
P2 C14 1.780(5)
P2 C11B 1.822(6)
P2 C11 1.932(4)
P2 C14B 2.001(7)
C11 C12 1.530(6)
C11 C13 1.532(9)
C11 H11 1.0000
C12 H12A 0.9800
C12 H12B 0.9800
C12 H12C 0.9800
C13 H13A 0.9800
C13 H13B 0.9800
C13 H13C 0.9800
C11B C13B 1.528(12)
C11B C12B 1.537(9)
C11B H11B 1.0000
C12B H12D 0.9800
C12B H12E 0.9800
C12B H12F 0.9800
C13B H13D 0.9800
C13B H13E 0.9800
C13B H13F 0.9800
C14 C16 1.527(6)
C14 C15 1.539(9)
C14 H14 1.0000
C15 H15A 0.9800
C15 H15B 0.9800
C15 H15C 0.9800
C16 H16A 0.9800
C16 H16B 0.9800
C16 H16C 0.9800
C14B C15B 1.528(11)
C14B C16B 1.539(8)
C14B H14B 1.0000
C15B H15D 0.9800
C15B H15E 0.9800
C15B H15F 0.9800
C16B H16D 0.9800
C16B H16E 0.9800
C16B H16F 0.9800
C17 C18 1.527(4)
C17 C19 1.533(4)
C17 H17 1.0000
C18 H18A 0.9800
C18 H18B 0.9800
C18 H18C 0.9800
C19 H19A 0.9800
C19 H19B 0.9800
C19 H19C 0.9800
C20 C22 1.529(4)
C20 C21 1.533(4)
C20 H20 1.0000
C21 H21A 0.9800
C21 H21B 0.9800
C21 H21C 0.9800
C22 H22A 0.9800
C22 H22B 0.9800
C22 H22C 0.9800
